data_2107576
loop_
_publ_author_name
'Tidey, Jeremiah P.'
'Wong, Henry L. S.'
'McMaster, Jonathan'
'Schr\"oder, Martin'
'Blake, Alexander J.'

_publ_section_title
;
 High-pressure studies of three polymorphs of a palladium(II) oxathioether
 macrocyclic complex
;
_journal_issue 3
_journal_name_full 'Acta Crystallographica Section B'
_journal_page_first 357
_journal_page_last 371
_journal_paper_doi 10.1107/S2052520616007435
_journal_volume 72
_journal_year 2016
_chemical_formula_moiety 'C6 H12 Cl2 O Pd S2'
_chemical_formula_sum 'C6 H12 Cl2 O Pd S2'
_chemical_formula_weight 341.58
_chemical_name_systematic
;
 ?
;
_space_group_crystal_system monoclinic
_space_group_IT_number 14
_space_group_name_Hall '-P 2yn'
_space_group_name_H-M_alt 'P 1 21/n 1'
_symmetry_space_group_name_Hall '-P 2yn'
_symmetry_space_group_name_H-M 'P 1 21/n 1'
_atom_sites_solution_hydrogens geom
_atom_sites_solution_primary isomor
_atom_sites_solution_secondary difmap
_audit_creation_method
;
Olex2 1.2
(compiled 2014.07.22 svn.r2960 for OlexSys, GUI svn.r4862)
;
_cell_angle_alpha 90
_cell_angle_beta 97.648(4)
_cell_angle_gamma 90
_cell_formula_units_Z 4
_cell_length_a 6.4761(3)
_cell_length_b 10.113(4)
_cell_length_c 12.2352(5)
_cell_measurement_pressure 9860000
_cell_measurement_reflns_used 2130
_cell_measurement_temperature 293(2)
_cell_measurement_theta_max 27.4240
_cell_measurement_theta_min 3.3750
_cell_volume 794.2(3)
_computing_cell_refinement
;
CrysAlisPro, Agilent Technologies,
Version 1.171.36.32 (release 02-08-2013 CrysAlis171 .NET)
(compiled Aug  2 2013,16:46:58)
;
_computing_data_collection
;
CrysAlisPro, Agilent Technologies,
Version 1.171.36.32 (release 02-08-2013 CrysAlis171 .NET)
(compiled Aug  2 2013,16:46:58)
;
_computing_data_reduction
;
CrysAlisPro, Agilent Technologies,
Version 1.171.36.32 (release 02-08-2013 CrysAlis171 .NET)
(compiled Aug  2 2013,16:46:58)
;
_computing_molecular_graphics 'Olex2 (Dolomanov et al., 2009)'
_computing_publication_material 'Olex2 (Dolomanov et al., 2009)'
_computing_structure_refinement 'ShelXL (Sheldrick, 2008)'
_computing_structure_solution 'ShelXS (Sheldrick, 2008)'
_diffrn_ambient_temperature 293(2)
_diffrn_detector_area_resol_mean 16.1592
_diffrn_measured_fraction_theta_full 0.432
_diffrn_measured_fraction_theta_max 0.387
_diffrn_measurement_device_type 'SuperNova, Single source at offset, Eos'
_diffrn_measurement_method '\w scans'
_diffrn_radiation_monochromator mirror
_diffrn_radiation_type MoK\a
_diffrn_radiation_wavelength 0.71073
_diffrn_reflns_av_R_equivalents 0.0590
_diffrn_reflns_limit_h_max 8
_diffrn_reflns_limit_h_min -8
_diffrn_reflns_limit_k_max 4
_diffrn_reflns_limit_k_min -4
_diffrn_reflns_limit_l_max 15
_diffrn_reflns_limit_l_min -15
_diffrn_reflns_number 5570
_diffrn_reflns_theta_full 25.242
_diffrn_reflns_theta_max 27.949
_diffrn_reflns_theta_min 3.360
_exptl_absorpt_coefficient_mu 3.470
_exptl_absorpt_correction_T_max 1.00000
_exptl_absorpt_correction_T_min 0.45185
_exptl_absorpt_correction_type multi-scan
_exptl_absorpt_process_details
;
CrysAlisPro, Agilent Technologies,
Version 1.171.36.32 (release 02-08-2013 CrysAlis171 .NET)
(compiled Aug  2 2013,16:46:58)
Empirical absorption correction using spherical harmonics,
 implemented in SCALE3 ABSPACK scaling algorithm.
;
_exptl_crystal_colour orange
_exptl_crystal_density_diffrn 2.857
_exptl_crystal_description 'square plate'
_exptl_crystal_F_000 672
_exptl_crystal_size_max 0.111
_exptl_crystal_size_mid 0.100
_exptl_crystal_size_min 0.020
_refine_diff_density_max 0.618
_refine_diff_density_min -0.644
_refine_ls_extinction_method none
_refine_ls_goodness_of_fit_ref 1.039
_refine_ls_hydrogen_treatment constr
_refine_ls_matrix_type full
_refine_ls_number_parameters 109
_refine_ls_number_reflns 738
_refine_ls_number_restraints 117
_refine_ls_restrained_S_all 0.967
_refine_ls_R_factor_all 0.0498
_refine_ls_R_factor_gt 0.0358
_refine_ls_shift/su_max 0.000
_refine_ls_shift/su_mean 0.000
_refine_ls_structure_factor_coef Fsqd
_refine_ls_weighting_details
;
 w=1/[\s^2^(Fo^2^)+(0.0539P)^2^+3.6463P]
 where P=(Fo^2^+2Fc^2^)/3
;
_refine_ls_weighting_scheme calc
_refine_ls_wR_factor_gt 0.0900
_refine_ls_wR_factor_ref 0.0985
_reflns_number_gt 594
_reflns_number_total 738
_reflns_threshold_expression 'I > 2\s(I)'
_cod_data_source_file xk5029sup1.cif
_cod_data_source_block cPd_6
_cod_database_code 2107576
_shelx_space_group_comment
;
The symmetry employed for this shelxl refinement is uniquely defined
by the following loop, which should always be used as a source of
symmetry information in preference to the above space-group names.
They are only intended as comments.
;
_shelxl_version_number .000002012

loop_
_space_group_symop_operation_xyz
'x, y, z'
'-x+1/2, y+1/2, -z+1/2'
'-x, -y, -z'
'x-1/2, -y-1/2, z-1/2'

loop_
_atom_site_type_symbol
_atom_site_label
_atom_site_fract_x
_atom_site_fract_y
_atom_site_fract_z
_atom_site_U_iso_or_equiv
_atom_site_adp_type
_atom_site_calc_flag
_atom_site_occupancy
Pd Pd1 0.10697(9) 0.22739(15) 0.80419(4) 0.0173(9) Uani d 1
S S7 0.2439(3) 0.2919(5) 0.65627(14) 0.016(2) Uani d 1
S S4 0.3747(3) 0.3148(5) 0.91472(14) 0.015(2) Uani d 1
Cl Cl2 -0.1695(3) 0.1616(5) 0.67867(14) 0.017(2) Uani d 1
Cl Cl1 -0.0265(3) 0.1629(5) 0.95855(15) 0.031(3) Uani d 1
O O1 0.0969(8) 0.5502(12) 0.7642(4) 0.017(3) Uani d 1
C C5 0.5636(9) 0.3359(16) 0.8196(5) 0.017(7) Uani d 1
H H5A 0.6739 0.3940 0.8524 0.020 Uiso calc 1
H H5B 0.6254 0.2509 0.8067 0.020 Uiso calc 1
C C9 -0.0439(10) 0.4889(14) 0.6796(5) 0.016(5) Uani d 1
H H9A -0.1392 0.5541 0.6432 0.019 Uiso calc 1
H H9B -0.1246 0.4214 0.7110 0.019 Uiso calc 1
C C2 0.0738(10) 0.5180(18) 0.8754(5) 0.015(4) Uani d 1
H H2A -0.0213 0.4441 0.8769 0.017 Uiso calc 1
H H2B 0.0170 0.5930 0.9109 0.017 Uiso calc 1
C C3 0.2853(11) 0.4820(8) 0.9359(6) 0.018(5) Uani d 1
H H3A 0.2819 0.4947 1.0143 0.022 Uiso calc 1
H H3B 0.3870 0.5433 0.9137 0.022 Uiso calc 1
C C6 0.4667(11) 0.3934(11) 0.7104(5) 0.018(6) Uani d 1
H H6A 0.5681 0.3945 0.6588 0.021 Uiso calc 1
H H6B 0.4219 0.4836 0.7208 0.021 Uiso calc 1
C C8 0.0832(12) 0.4276(9) 0.5976(5) 0.019(5) Uani d 1
H H8A 0.1718 0.4948 0.5716 0.023 Uiso calc 1
H H8B -0.0101 0.3956 0.5345 0.023 Uiso calc 1

loop_
_atom_site_aniso_label
_atom_site_aniso_U_11
_atom_site_aniso_U_22
_atom_site_aniso_U_33
_atom_site_aniso_U_12
_atom_site_aniso_U_13
_atom_site_aniso_U_23
Pd1 0.0149(4) 0.025(3) 0.0122(3) -0.0013(6) 0.0022(2) 0.0002(4)
S7 0.0155(10) 0.020(8) 0.0133(9) -0.0004(17) 0.0031(7) -0.0002(12)
S4 0.0175(10) 0.014(8) 0.0130(9) -0.0004(18) 0.0007(7) -0.0008(13)
Cl2 0.0168(9) 0.018(8) 0.0161(9) -0.0026(17) 0.0019(7) -0.0032(13)
Cl1 0.0267(11) 0.052(9) 0.0140(9) -0.010(2) 0.0065(7) 0.0026(14)
O1 0.021(3) 0.013(10) 0.016(2) -0.004(5) 0.0011(19) -0.003(3)
C5 0.013(4) 0.02(2) 0.016(4) -0.001(6) 0.001(3) -0.004(5)
C9 0.018(4) 0.022(17) 0.008(3) -0.004(6) 0.000(2) -0.006(5)
C2 0.013(3) 0.013(11) 0.018(3) -0.002(6) 0.002(3) -0.007(5)
C3 0.013(4) 0.020(15) 0.023(4) -0.006(6) 0.002(3) 0.002(6)
C6 0.025(4) 0.01(2) 0.019(4) -0.004(7) 0.005(3) 0.007(5)
C8 0.021(4) 0.022(16) 0.013(3) -0.003(7) -0.003(3) -0.008(5)

loop_
_atom_type_symbol
_atom_type_description
_atom_type_scat_dispersion_real
_atom_type_scat_dispersion_imag
_atom_type_scat_source
C C 0.0033 0.0016 'International Tables Vol C Tables 4.2.6.8 and 6.1.1.4'
H H 0.0000 0.0000 'International Tables Vol C Tables 4.2.6.8 and 6.1.1.4'
O O 0.0106 0.0060 'International Tables Vol C Tables 4.2.6.8 and 6.1.1.4'
S S 0.1246 0.1234 'International Tables Vol C Tables 4.2.6.8 and 6.1.1.4'
Cl Cl 0.1484 0.1585 'International Tables Vol C Tables 4.2.6.8 and 6.1.1.4'
Pd Pd -0.9988 1.0072 'International Tables Vol C Tables 4.2.6.8 and 6.1.1.4'

loop_
_geom_angle_atom_site_label_1
_geom_angle_atom_site_label_2
_geom_angle_atom_site_label_3
_geom_angle
S7 Pd1 S4 90.87(10)
S7 Pd1 Cl2 84.27(9)
S7 Pd1 Cl1 178.62(9)
S4 Pd1 Cl2 172.94(17)
S4 Pd1 Cl1 87.76(9)
Cl1 Pd1 Cl2 97.10(9)
C6 S7 Pd1 104.6(2)
C8 S7 Pd1 106.0(3)
C8 S7 C6 95.9(5)
C5 S4 Pd1 101.2(3)
C5 S4 C3 103.7(6)
C3 S4 Pd1 102.6(3)
C2 O1 C9 117.1(7)
S4 C5 H5A 109.2
S4 C5 H5B 109.2
H5A C5 H5B 107.9
C6 C5 S4 112.1(5)
C6 C5 H5A 109.2
C6 C5 H5B 109.2
O1 C9 H9A 110.1
O1 C9 H9B 110.1
O1 C9 C8 107.9(6)
H9A C9 H9B 108.4
C8 C9 H9A 110.1
C8 C9 H9B 110.1
O1 C2 H2A 110.0
O1 C2 H2B 110.0
O1 C2 C3 108.6(5)
H2A C2 H2B 108.4
C3 C2 H2A 110.0
C3 C2 H2B 110.0
S4 C3 H3A 108.3
S4 C3 H3B 108.3
C2 C3 S4 116.0(8)
C2 C3 H3A 108.3
C2 C3 H3B 108.3
H3A C3 H3B 107.4
S7 C6 H6A 110.0
S7 C6 H6B 110.0
C5 C6 S7 108.6(6)
C5 C6 H6A 110.0
C5 C6 H6B 110.0
H6A C6 H6B 108.3
S7 C8 H8A 109.1
S7 C8 H8B 109.1
C9 C8 S7 112.5(6)
C9 C8 H8A 109.1
C9 C8 H8B 109.1
H8A C8 H8B 107.8

loop_
_geom_bond_atom_site_label_1
_geom_bond_atom_site_label_2
_geom_bond_distance
Pd1 S7 2.217(2)
Pd1 S4 2.234(3)
Pd1 Cl2 2.297(2)
Pd1 Cl1 2.275(2)
S7 C6 1.822(5)
S7 C8 1.812(5)
S4 C5 1.810(4)
S4 C3 1.817(5)
O1 C9 1.427(5)
O1 C2 1.426(5)
C5 H5A 0.9700
C5 H5B 0.9700
C5 C6 1.515(5)
C9 H9A 0.9700
C9 H9B 0.9700
C9 C8 1.513(5)
C2 H2A 0.9700
C2 H2B 0.9700
C2 C3 1.512(5)
C3 H3A 0.9700
C3 H3B 0.9700
C6 H6A 0.9700
C6 H6B 0.9700
C8 H8A 0.9700
C8 H8B 0.9700

loop_
_geom_hbond_atom_site_label_D
_geom_hbond_atom_site_label_H
_geom_hbond_atom_site_label_A
_geom_hbond_site_symmetry_A
_geom_hbond_distance_DH
_geom_hbond_distance_HA
_geom_hbond_distance_DA
_geom_hbond_angle_DHA
C5 H5B Cl2 1_655 0.97 2.36 3.140(12) 136.6
C3 H3A Cl2 4_666 0.97 2.54 3.284(8) 133.0
C3 H3B Cl2 2_556 0.97 2.57 3.519(9) 166.2
C6 H6B Cl2 2_556 0.97 2.61 3.232(10) 122.3
C6 H6B Cl1 2_556 0.97 2.99 3.473(10) 111.9
C8 H8A Cl1 2_556 0.97 2.92 3.860(11) 163.5

loop_
_geom_torsion_atom_site_label_1
_geom_torsion_atom_site_label_2
_geom_torsion_atom_site_label_3
_geom_torsion_atom_site_label_4
_geom_torsion
Pd1 S7 C6 C5 35.1(7)
Pd1 S7 C8 C9 19.4(7)
Pd1 S4 C5 C6 44.2(10)
Pd1 S4 C3 C2 -1.9(6)
S4 C5 C6 S7 -53.4(10)
O1 C9 C8 S7 66.2(10)
O1 C2 C3 S4 -80.6(12)
C5 S4 C3 C2 103.1(6)
C9 O1 C2 C3 131.2(11)
C2 O1 C9 C8 -129.1(10)
C3 S4 C5 C6 -61.9(9)
C6 S7 C8 C9 -87.7(7)
C8 S7 C6 C5 143.4(7)

_cod_database_fobs_code 2107576
